data_9017540
loop_
_publ_author_name
'Anderson, J. L.'
'Peterson, R. C.'
'Swaison, I. P.'

_publ_section_title
;
 Combined neutron powder and X-ray single-crystal diffraction refinement of the
 atomic structure and hydrogen bonding of goslarite (ZnSO4*7H2O)
 Note: Single crystal X-ray diffraction
;
_journal_name_full 'Mineralogical Magazine'
_journal_page_first 259
_journal_page_last 271
_journal_volume 69
_journal_year 2005
_chemical_compound_source Synthetic
_chemical_formula_sum 'H14 O11 S Zn'
_chemical_name_mineral Goslarite
_space_group_IT_number 19
_space_group_name_Hall 'P 2ac 2ab'
_space_group_name_H-M_alt 'P 21 21 21'
_symmetry_space_group_name_H-M 'P 21 21 21'
_cell_angle_alpha 90
_cell_angle_beta 90
_cell_angle_gamma 90
_cell_formula_units_Z 4
_cell_length_a 11.728
_cell_length_b 11.973
_cell_length_c 6.772
_cell_volume 950.920
_database_code_amcsd 0020459
_exptl_crystal_density_diffrn 2.009
_cod_data_source_file inputs/fixed/downloads/18/18283.cif
_cod_data_source_block 18283
_cod_original_formula_sum 'Zn S O11 H14'
_cod_database_code 9017540

loop_
_space_group_symop_operation_xyz
x,y,z
-x,1/2+y,1/2-z
1/2+x,1/2-y,-z
1/2-x,-y,1/2+z

loop_
_atom_site_label
_atom_site_fract_x
_atom_site_fract_y
_atom_site_fract_z
_atom_site_U_iso_or_equiv
_atom_site_type_symbol
_atom_site_attached_hydrogens
Zn 0.42230 0.10610 0.03990 0.02400 Zn 0
S 0.72660 0.18300 0.49080 0.02300 S 0
O1 0.68510 0.07530 0.42630 0.04200 O 0
O2 0.85110 0.18600 0.48290 0.03300 O 0
O3 0.68860 0.20470 0.69240 0.03700 O 0
O4 0.68030 0.27130 0.36310 0.03100 O 0
Ow1 0.26080 0.17070 0.00470 0.03300 O 0
Ow2 0.47120 0.25150 0.19390 0.02600 O 0
Ow3 0.46820 0.17260 0.77310 0.03400 O 0
Ow4 0.58530 0.04880 0.07370 0.03900 O 0
Ow5 0.37300 0.96000 0.89090 0.03200 O 0
Ow6 0.36420 0.03600 0.29680 0.04100 O 0
Ow7 0.50970 0.93760 0.56570 0.03800 O 0
H13 0.24600 0.22900 0.08500 0.07000 H 0
H14 0.24600 0.19300 0.90800 0.04000 H 0
H22 0.41200 0.27600 0.28400 0.07000 H 0
H24 0.53600 0.25000 0.24600 0.06000 H 0
H32 0.43600 0.21400 0.71000 0.05000 H 0
H33 0.54200 0.19500 0.73800 0.08000 H 0
H41 0.62900 0.06800 0.19700 0.13000 H 0
H42 0.61500 0.00400 0.02600 0.06000 H 0
H54 0.36900 0.90300 0.96200 0.07000 H 0
H57 0.41500 0.94500 0.82400 0.04000 H 0
H65 0.31000 0.03500 0.31400 0.04000 H 0
H67 0.40400 0.99500 0.37800 0.10000 H 0
H71 0.56800 0.97500 0.56000 0.06000 H 0
H72 0.51800 0.87400 0.51500 0.08000 H 0

loop_
_cod_changelog_entry_id
_cod_changelog_entry_author
_cod_changelog_entry_date
_cod_changelog_entry_text
1
;cod-tools version 3.8.0
Id: cif_guess_AMCSD_atom_types 9581 2023-05-17 12:35:41Z saulius
;
2023-05-18T08:46:57+03:00
;Derived atom types and hydrogen counts
from atom names that follow the AMCSD naming convention
(Wat == water, O-H == hydroxyl).
;

loop_
_cod_related_entry_id
_cod_related_entry_database
_cod_related_entry_code
1 AMCSD 0020459
